data_4110961
loop_
_publ_author_name
'Vladimir V. Grushin'
'William J. Marshall'

_publ_section_title
;
 Facile Ar-CF3 Bond Formation at Pd. Strikingly Different Outcomes of
 Reductive Elimination from [(Ph3P)2Pd(CF3)Ph] and [(Xantphos)Pd(CF3)Ph]
;
_journal_name_full 'Journal of the American Chemical Society'
_journal_page_first 12644
_journal_page_last 12645
_journal_paper_doi 10.1021/ja064935c
_journal_volume 128
_journal_year 2006
_chemical_formula_sum 'C45.5 H38 F3 I O P2 Pd'
_chemical_formula_weight 953.00
_chemical_name_systematic
;
 ?
;
_space_group_IT_number 2
_symmetry_cell_setting triclinic
_symmetry_space_group_name_Hall '-P 1'
_symmetry_space_group_name_H-M 'P -1'
_atom_sites_solution_hydrogens geom
_atom_sites_solution_primary direct
_atom_sites_solution_secondary difmap
_audit_creation_method SHELXL-97
_cell_angle_alpha 99.118(2)
_cell_angle_beta 90.0400(10)
_cell_angle_gamma 97.9450(10)
_cell_formula_units_Z 2
_cell_length_a 10.3864(11)
_cell_length_b 13.3088(14)
_cell_length_c 14.5812(15)
_cell_measurement_temperature 293(2)
_cell_volume 1970.5(4)
_computing_cell_refinement 'Bruker XSCANS'
_computing_data_collection 'Bruker XSCANS'
_computing_data_reduction 'Bruker SHELXTL'
_computing_molecular_graphics 'Bruker SHELXTL'
_computing_publication_material 'Bruker SHELXTL'
_computing_structure_refinement 'SHELXL-97 (Sheldrick, 1997)'
_computing_structure_solution 'SHELXS-97 (Sheldrick, 1990)'
_diffrn_ambient_temperature 293(2)
_diffrn_measured_fraction_theta_full 0.981
_diffrn_measured_fraction_theta_max 0.981
_diffrn_measurement_device_type 'Bruker P4'
_diffrn_measurement_method '\w scans'
_diffrn_radiation_monochromator graphite
_diffrn_radiation_source 'fine-focus sealed tube'
_diffrn_radiation_type MoK\a
_diffrn_radiation_wavelength 0.71073
_diffrn_reflns_av_R_equivalents 0.0409
_diffrn_reflns_av_sigmaI/netI 0.0380
_diffrn_reflns_limit_h_max 13
_diffrn_reflns_limit_h_min -13
_diffrn_reflns_limit_k_max 17
_diffrn_reflns_limit_k_min -17
_diffrn_reflns_limit_l_max 19
_diffrn_reflns_limit_l_min -17
_diffrn_reflns_number 39220
_diffrn_reflns_theta_full 28.66
_diffrn_reflns_theta_max 28.66
_diffrn_reflns_theta_min 1.57
_exptl_absorpt_coefficient_mu 1.385
_exptl_absorpt_correction_type none
_exptl_crystal_colour red
_exptl_crystal_density_diffrn 1.606
_exptl_crystal_description ireg.blok
_exptl_crystal_F_000 950
_exptl_crystal_size_max 0.450
_exptl_crystal_size_mid 0.440
_exptl_crystal_size_min 0.300
_refine_diff_density_max 0.940
_refine_diff_density_min -1.064
_refine_diff_density_rms 0.108
_refine_ls_extinction_method none
_refine_ls_goodness_of_fit_ref 1.053
_refine_ls_hydrogen_treatment riding
_refine_ls_matrix_type full
_refine_ls_number_parameters 490
_refine_ls_number_reflns 9950
_refine_ls_number_restraints 0
_refine_ls_restrained_S_all 1.053
_refine_ls_R_factor_all 0.0414
_refine_ls_R_factor_gt 0.0317
_refine_ls_shift/su_max 0.001
_refine_ls_shift/su_mean 0.000
_refine_ls_structure_factor_coef Fsqd
_refine_ls_weighting_details 'calc w=1/[\s^2^(Fo^2^)+(0.0497P)^2^+1.3820P] where P=(Fo^2^+2Fc^2^)/3'
_refine_ls_weighting_scheme calc
_refine_ls_wR_factor_gt 0.0846
_refine_ls_wR_factor_ref 0.0923
_reflns_number_gt 8407
_reflns_number_total 9950
_reflns_threshold_expression >2sigma(I)
_cod_data_source_file ja064935csi20060711_084717.cif
_cod_data_source_block 06103
_cod_original_formula_sum 'C45.50 H38 F3 I O P2 Pd'
_cod_database_code 4110961

loop_
_symmetry_equiv_pos_as_xyz
'x, y, z'
'-x, -y, -z'

loop_
_atom_site_label
_atom_site_type_symbol
_atom_site_fract_x
_atom_site_fract_y
_atom_site_fract_z
_atom_site_U_iso_or_equiv
_atom_site_adp_type
_atom_site_occupancy
_atom_site_symmetry_multiplicity
_atom_site_calc_flag
_atom_site_refinement_flags
_atom_site_disorder_assembly
_atom_site_disorder_group
I1 I 0.305619(16) 0.093777(13) 0.209583(12) 0.02525(6) Uani 1 1 d . A .
Pd1 Pd 0.324742(17) 0.300094(14) 0.228663(12) 0.01837(6) Uani 1 1 d . . .
P1 P 0.27152(6) 0.29934(5) 0.07377(4) 0.01869(13) Uani 1 1 d . A .
P2 P 0.25693(6) 0.29795(5) 0.37953(4) 0.01867(13) Uani 1 1 d . A .
F1 F 0.47076(18) 0.47704(14) 0.33285(13) 0.0408(4) Uani 1 1 d . . .
F2 F 0.33126(19) 0.52301(13) 0.24646(13) 0.0377(4) Uani 1 1 d . . .
F3 F 0.49979(18) 0.46561(16) 0.18590(14) 0.0457(5) Uani 1 1 d . . .
O1 O 0.06450(16) 0.25560(13) 0.21351(11) 0.0191(3) Uani 1 1 d . . .
C1 C 0.4055(3) 0.4484(3) 0.2494(2) 0.0285(7) Uiso 0.9605(12) 1 d P A 1
I1' I 0.4335(5) 0.4892(5) 0.2526(3) 0.0280(17) Uiso 0.0395(12) 1 d P A 2
C2 C 0.0264(2) 0.20425(19) 0.12498(17) 0.0191(5) Uani 1 1 d . A .
C3 C 0.1131(2) 0.21746(19) 0.05281(17) 0.0197(5) Uani 1 1 d . . .
C4 C 0.0749(3) 0.1670(2) -0.03635(17) 0.0236(5) Uani 1 1 d . A .
H4A H 0.1298 0.1752 -0.0858 0.028 Uiso 1 1 calc R . .
C5 C -0.0442(3) 0.1047(2) -0.05183(18) 0.0261(5) Uani 1 1 d . . .
H5A H -0.0679 0.0702 -0.1113 0.031 Uiso 1 1 calc R A .
C6 C -0.1277(3) 0.0939(2) 0.02082(18) 0.0242(5) Uani 1 1 d . A .
H6A H -0.2066 0.0510 0.0096 0.029 Uiso 1 1 calc R . .
C7 C -0.0964(2) 0.14562(19) 0.11051(17) 0.0208(5) Uani 1 1 d . . .
C8 C -0.1903(2) 0.1479(2) 0.19120(18) 0.0221(5) Uani 1 1 d . A .
C9 C -0.1115(2) 0.15826(19) 0.28172(17) 0.0204(5) Uani 1 1 d . . .
C10 C -0.1633(3) 0.1235(2) 0.36098(19) 0.0249(5) Uani 1 1 d . A .
H10A H -0.2464 0.0864 0.3580 0.030 Uiso 1 1 calc R . .
C11 C -0.0931(3) 0.1432(2) 0.44419(19) 0.0279(6) Uani 1 1 d . . .
H11A H -0.1300 0.1209 0.4968 0.033 Uiso 1 1 calc R A .
C12 C 0.0320(3) 0.1961(2) 0.44910(18) 0.0246(5) Uani 1 1 d . A .
H12A H 0.0780 0.2100 0.5055 0.029 Uiso 1 1 calc R . .
C13 C 0.0903(2) 0.22888(19) 0.37027(17) 0.0202(5) Uani 1 1 d . . .
C14 C 0.0138(2) 0.21231(19) 0.28852(16) 0.0184(5) Uani 1 1 d . A .
C15 C -0.2583(3) 0.2448(2) 0.1944(2) 0.0302(6) Uani 1 1 d . . .
H15A H -0.1941 0.3050 0.2034 0.045 Uiso 1 1 calc R A .
H15B H -0.3176 0.2484 0.2449 0.045 Uiso 1 1 calc R . .
H15C H -0.3053 0.2412 0.1370 0.045 Uiso 1 1 calc R . .
C16 C -0.2932(3) 0.0522(2) 0.1781(2) 0.0322(6) Uani 1 1 d . . .
H16A H -0.2514 -0.0079 0.1771 0.048 Uiso 1 1 calc R A .
H16B H -0.3399 0.0477 0.1204 0.048 Uiso 1 1 calc R . .
H16C H -0.3526 0.0569 0.2284 0.048 Uiso 1 1 calc R . .
C17 C 0.2349(2) 0.4235(2) 0.05203(18) 0.0218(5) Uani 1 1 d . . .
C18 C 0.1223(3) 0.4589(2) 0.08904(19) 0.0278(6) Uani 1 1 d . A .
H18A H 0.0631 0.4163 0.1185 0.033 Uiso 1 1 calc R . .
C19 C 0.0988(3) 0.5576(2) 0.0818(2) 0.0369(7) Uani 1 1 d . . .
H19A H 0.0241 0.5809 0.1071 0.044 Uiso 1 1 calc R A .
C20 C 0.1845(3) 0.6212(2) 0.0376(3) 0.0423(8) Uani 1 1 d . A .
H20A H 0.1681 0.6872 0.0331 0.051 Uiso 1 1 calc R . .
C21 C 0.2952(3) 0.5862(3) 0.0000(3) 0.0438(8) Uani 1 1 d . . .
H21A H 0.3532 0.6289 -0.0303 0.053 Uiso 1 1 calc R A .
C22 C 0.3207(3) 0.4883(2) 0.0068(2) 0.0329(6) Uani 1 1 d . A .
H22A H 0.3955 0.4657 -0.0189 0.040 Uiso 1 1 calc R . .
C23 C 0.3727(2) 0.2516(2) -0.02086(17) 0.0220(5) Uani 1 1 d . . .
C24 C 0.3640(3) 0.2763(2) -0.11030(19) 0.0314(6) Uani 1 1 d . A .
H24A H 0.3043 0.3184 -0.1235 0.038 Uiso 1 1 calc R . .
C25 C 0.4449(3) 0.2380(3) -0.1795(2) 0.0395(7) Uani 1 1 d . . .
H25A H 0.4405 0.2556 -0.2385 0.047 Uiso 1 1 calc R A .
C26 C 0.5321(3) 0.1735(3) -0.1604(2) 0.0387(7) Uani 1 1 d . A .
H26A H 0.5855 0.1476 -0.2069 0.046 Uiso 1 1 calc R . .
C27 C 0.5399(3) 0.1480(2) -0.0735(2) 0.0338(7) Uani 1 1 d . . .
H27A H 0.5978 0.1040 -0.0613 0.041 Uiso 1 1 calc R A .
C28 C 0.4614(3) 0.1877(2) -0.00318(19) 0.0258(5) Uani 1 1 d . A .
H28A H 0.4685 0.1711 0.0561 0.031 Uiso 1 1 calc R . .
C29 C 0.2302(2) 0.4169(2) 0.45393(17) 0.0212(5) Uani 1 1 d . . .
C30 C 0.1625(3) 0.4845(2) 0.4152(2) 0.0281(6) Uani 1 1 d . A .
H30A H 0.1376 0.4699 0.3527 0.034 Uiso 1 1 calc R . .
C31 C 0.1323(3) 0.5730(2) 0.4694(2) 0.0334(6) Uani 1 1 d . . .
H31A H 0.0863 0.6171 0.4434 0.040 Uiso 1 1 calc R A .
C32 C 0.1708(3) 0.5958(2) 0.5624(2) 0.0326(6) Uani 1 1 d . A .
H32A H 0.1506 0.6554 0.5986 0.039 Uiso 1 1 calc R . .
C33 C 0.2387(3) 0.5306(2) 0.6013(2) 0.0333(6) Uani 1 1 d . . .
H33A H 0.2653 0.5466 0.6634 0.040 Uiso 1 1 calc R A .
C34 C 0.2675(3) 0.4405(2) 0.54732(19) 0.0279(6) Uani 1 1 d . A .
H34A H 0.3120 0.3959 0.5740 0.033 Uiso 1 1 calc R . .
C35 C 0.3530(2) 0.2351(2) 0.45203(17) 0.0222(5) Uani 1 1 d . . .
C36 C 0.4748(3) 0.2877(2) 0.4820(2) 0.0310(6) Uani 1 1 d . A .
H36A H 0.5022 0.3517 0.4652 0.037 Uiso 1 1 calc R . .
C37 C 0.5559(3) 0.2454(3) 0.5367(2) 0.0400(7) Uani 1 1 d . . .
H37A H 0.6365 0.2815 0.5572 0.048 Uiso 1 1 calc R A .
C38 C 0.5168(3) 0.1500(3) 0.5606(2) 0.0390(7) Uani 1 1 d . A .
H38A H 0.5704 0.1221 0.5979 0.047 Uiso 1 1 calc R . .
C39 C 0.3975(3) 0.0958(2) 0.5290(2) 0.0359(7) Uani 1 1 d . . .
H39A H 0.3719 0.0309 0.5445 0.043 Uiso 1 1 calc R A .
C40 C 0.3157(3) 0.1374(2) 0.4743(2) 0.0280(6) Uani 1 1 d . A .
H40A H 0.2361 0.1002 0.4527 0.034 Uiso 1 1 calc R . .
C41 C 0.1087(4) 0.1517(3) 0.6927(2) 0.0479(9) Uani 1 1 d . . .
H41A H 0.1794 0.1155 0.6854 0.057 Uiso 1 1 calc R . .
C42 C 0.1292(4) 0.2573(3) 0.7016(2) 0.0503(9) Uani 1 1 d . . .
H42A H 0.2130 0.2924 0.7011 0.060 Uiso 1 1 calc R . .
C43 C 0.0240(5) 0.3104(3) 0.7112(2) 0.0531(10) Uani 1 1 d . . .
H43A H 0.0369 0.3816 0.7163 0.064 Uiso 1 1 calc R . .
C44 C -0.1007(4) 0.2588(3) 0.7135(3) 0.0534(10) Uani 1 1 d . . .
H44A H -0.1713 0.2952 0.7211 0.064 Uiso 1 1 calc R . .
C45 C -0.1199(3) 0.1530(3) 0.7044(2) 0.0420(8) Uani 1 1 d . . .
H45A H -0.2037 0.1179 0.7049 0.050 Uiso 1 1 calc R . .
C46 C -0.0146(4) 0.0988(3) 0.6945(2) 0.0412(8) Uani 1 1 d . . .
H46A H -0.0272 0.0275 0.6891 0.049 Uiso 1 1 calc R . .

loop_
_atom_site_aniso_label
_atom_site_aniso_U_11
_atom_site_aniso_U_22
_atom_site_aniso_U_33
_atom_site_aniso_U_23
_atom_site_aniso_U_13
_atom_site_aniso_U_12
I1 0.02886(10) 0.02140(10) 0.02551(9) 0.00187(7) 0.00171(7) 0.00572(7)
Pd1 0.01768(10) 0.01958(10) 0.01764(9) 0.00233(7) -0.00042(7) 0.00265(7)
P1 0.0175(3) 0.0210(3) 0.0179(3) 0.0032(2) 0.0011(2) 0.0036(2)
P2 0.0192(3) 0.0197(3) 0.0172(3) 0.0021(2) -0.0018(2) 0.0039(2)
F1 0.0409(10) 0.0389(10) 0.0378(10) 0.0043(8) -0.0142(8) -0.0089(8)
F2 0.0467(11) 0.0239(9) 0.0410(10) 0.0031(7) -0.0049(8) 0.0018(8)
F3 0.0389(10) 0.0475(12) 0.0460(11) 0.0079(9) 0.0091(9) -0.0111(9)
O1 0.0181(8) 0.0215(9) 0.0165(8) 0.0025(7) -0.0011(6) -0.0004(7)
C2 0.0206(11) 0.0184(12) 0.0186(11) 0.0016(9) -0.0019(9) 0.0050(9)
C3 0.0193(11) 0.0208(12) 0.0196(11) 0.0041(9) -0.0014(9) 0.0045(9)
C4 0.0265(13) 0.0269(13) 0.0183(11) 0.0043(10) 0.0000(10) 0.0066(10)
C5 0.0304(14) 0.0276(14) 0.0187(12) -0.0003(10) -0.0046(10) 0.0029(11)
C6 0.0230(12) 0.0216(13) 0.0256(13) -0.0002(10) -0.0059(10) -0.0001(10)
C7 0.0206(11) 0.0214(12) 0.0212(11) 0.0044(9) -0.0019(9) 0.0046(10)
C8 0.0170(11) 0.0251(13) 0.0231(12) 0.0034(10) -0.0002(9) 0.0000(9)
C9 0.0189(11) 0.0212(12) 0.0215(12) 0.0031(9) 0.0002(9) 0.0043(9)
C10 0.0196(12) 0.0269(14) 0.0277(13) 0.0054(11) 0.0024(10) -0.0001(10)
C11 0.0267(13) 0.0343(15) 0.0228(12) 0.0074(11) 0.0061(11) 0.0014(11)
C12 0.0263(13) 0.0303(14) 0.0187(11) 0.0053(10) 0.0014(10) 0.0078(11)
C13 0.0187(11) 0.0220(12) 0.0200(11) 0.0023(9) 0.0009(9) 0.0049(9)
C14 0.0194(11) 0.0189(12) 0.0176(11) 0.0028(9) 0.0025(9) 0.0057(9)
C15 0.0261(13) 0.0342(16) 0.0320(14) 0.0042(12) -0.0027(11) 0.0113(12)
C16 0.0243(13) 0.0393(17) 0.0292(14) 0.0039(12) -0.0006(11) -0.0068(12)
C17 0.0220(12) 0.0213(13) 0.0221(12) 0.0030(10) -0.0038(10) 0.0032(10)
C18 0.0270(13) 0.0312(15) 0.0265(13) 0.0052(11) 0.0011(11) 0.0079(11)
C19 0.0384(16) 0.0333(17) 0.0411(17) 0.0025(13) -0.0047(14) 0.0168(13)
C20 0.0445(18) 0.0241(16) 0.060(2) 0.0105(15) -0.0115(16) 0.0081(13)
C21 0.0372(17) 0.0305(17) 0.066(2) 0.0224(16) -0.0059(16) -0.0041(13)
C22 0.0238(13) 0.0311(15) 0.0464(17) 0.0146(13) -0.0004(12) 0.0031(11)
C23 0.0193(11) 0.0255(13) 0.0205(12) 0.0012(10) 0.0025(9) 0.0032(10)
C24 0.0284(14) 0.0458(18) 0.0235(13) 0.0092(12) 0.0037(11) 0.0126(13)
C25 0.0383(17) 0.058(2) 0.0228(14) 0.0062(13) 0.0080(12) 0.0098(15)
C26 0.0287(15) 0.051(2) 0.0332(15) -0.0048(14) 0.0090(12) 0.0094(14)
C27 0.0257(14) 0.0355(16) 0.0403(16) 0.0005(13) 0.0047(12) 0.0110(12)
C28 0.0228(12) 0.0278(14) 0.0263(13) 0.0037(11) 0.0006(10) 0.0026(10)
C29 0.0197(11) 0.0221(13) 0.0212(12) 0.0016(9) 0.0000(9) 0.0024(9)
C30 0.0319(14) 0.0282(14) 0.0260(13) 0.0041(11) -0.0013(11) 0.0104(11)
C31 0.0359(15) 0.0296(15) 0.0374(16) 0.0062(12) -0.0010(13) 0.0138(12)
C32 0.0354(15) 0.0260(14) 0.0347(15) -0.0031(12) 0.0046(12) 0.0078(12)
C33 0.0364(16) 0.0344(16) 0.0255(14) -0.0061(12) -0.0020(12) 0.0046(13)
C34 0.0327(14) 0.0283(14) 0.0225(12) 0.0016(10) -0.0049(11) 0.0069(11)
C35 0.0236(12) 0.0244(13) 0.0199(11) 0.0035(10) -0.0001(10) 0.0080(10)
C36 0.0285(14) 0.0311(15) 0.0340(15) 0.0086(12) -0.0042(12) 0.0027(12)
C37 0.0282(15) 0.050(2) 0.0418(18) 0.0077(15) -0.0119(13) 0.0044(14)
C38 0.0368(16) 0.053(2) 0.0351(16) 0.0165(14) -0.0024(13) 0.0229(15)
C39 0.0395(16) 0.0372(17) 0.0381(16) 0.0174(13) 0.0075(13) 0.0173(13)
C40 0.0287(14) 0.0261(14) 0.0307(14) 0.0063(11) 0.0026(11) 0.0074(11)
C41 0.051(2) 0.066(3) 0.0327(17) 0.0170(16) 0.0060(15) 0.0206(18)
C42 0.054(2) 0.066(3) 0.0323(17) 0.0191(17) -0.0072(16) -0.0009(19)
C43 0.083(3) 0.045(2) 0.0314(17) 0.0080(15) -0.0029(18) 0.009(2)
C44 0.071(3) 0.060(2) 0.0374(18) 0.0138(17) 0.0099(18) 0.029(2)
C45 0.0453(19) 0.048(2) 0.0367(17) 0.0127(15) 0.0063(14) 0.0131(15)
C46 0.053(2) 0.0436(19) 0.0311(16) 0.0128(14) 0.0076(14) 0.0149(16)

loop_
_atom_type_symbol
_atom_type_description
_atom_type_scat_dispersion_real
_atom_type_scat_dispersion_imag
_atom_type_scat_source
C C 0.0033 0.0016 'International Tables Vol C Tables 4.2.6.8 and 6.1.1.4'
H H 0.0000 0.0000 'International Tables Vol C Tables 4.2.6.8 and 6.1.1.4'
F F 0.0171 0.0103 'International Tables Vol C Tables 4.2.6.8 and 6.1.1.4'
I I -0.4742 1.8119 'International Tables Vol C Tables 4.2.6.8 and 6.1.1.4'
O O 0.0106 0.0060 'International Tables Vol C Tables 4.2.6.8 and 6.1.1.4'
P P 0.1023 0.0942 'International Tables Vol C Tables 4.2.6.8 and 6.1.1.4'
Pd Pd -0.9988 1.0072 'International Tables Vol C Tables 4.2.6.8 and 6.1.1.4'

loop_
_geom_angle_atom_site_label_1
_geom_angle_atom_site_label_2
_geom_angle_atom_site_label_3
_geom_angle
C1 Pd1 P2 95.85(9)
C1 Pd1 P1 93.75(9)
P2 Pd1 P1 148.63(2)
C1 Pd1 I1' 1.53(15)
P2 Pd1 I1' 96.99(10)
P1 Pd1 I1' 93.27(11)
C1 Pd1 I1 159.60(9)
P2 Pd1 I1 87.294(17)
P1 Pd1 I1 93.921(17)
I1' Pd1 I1 158.41(11)
C17 P1 C23 106.74(12)
C17 P1 C3 102.66(11)
C23 P1 C3 105.07(12)
C17 P1 Pd1 112.60(9)
C23 P1 Pd1 122.38(9)
C3 P1 Pd1 105.35(8)
C35 P2 C29 104.37(12)
C35 P2 C13 108.02(12)
C29 P2 C13 100.03(11)
C35 P2 Pd1 116.23(8)
C29 P2 Pd1 120.48(8)
C13 P2 Pd1 106.03(8)
I1' F1 C1 24.8(2)
I1' F2 C1 25.3(2)
I1' F3 C1 24.7(3)
C14 O1 C2 117.50(19)
F2 C1 F1 103.8(3)
F2 C1 F3 104.2(3)
F1 C1 F3 103.5(3)
F2 C1 Pd1 120.2(2)
F1 C1 Pd1 112.7(2)
F3 C1 Pd1 110.8(2)
F3 I1' F2 123.1(4)
F3 I1' F1 119.2(4)
F2 I1' F1 117.7(4)
F3 I1' Pd1 87.5(3)
F2 I1' Pd1 93.9(3)
F1 I1' Pd1 87.8(3)
O1 C2 C7 119.7(2)
O1 C2 C3 117.5(2)
C7 C2 C3 122.8(2)
C4 C3 C2 117.8(2)
C4 C3 P1 120.67(18)
C2 C3 P1 121.56(19)
C5 C4 C3 120.5(2)
C6 C5 C4 120.2(2)
C5 C6 C7 121.5(2)
C6 C7 C2 117.0(2)
C6 C7 C8 124.3(2)
C2 C7 C8 118.5(2)
C7 C8 C9 108.5(2)
C7 C8 C16 111.3(2)
C9 C8 C16 111.7(2)
C7 C8 C15 107.7(2)
C9 C8 C15 108.2(2)
C16 C8 C15 109.3(2)
C14 C9 C10 117.9(2)
C14 C9 C8 119.1(2)
C10 C9 C8 122.8(2)
C11 C10 C9 121.0(2)
C10 C11 C12 120.1(2)
C11 C12 C13 120.9(2)
C12 C13 C14 117.3(2)
C12 C13 P2 119.6(2)
C14 C13 P2 123.04(18)
O1 C14 C9 119.5(2)
O1 C14 C13 117.8(2)
C9 C14 C13 122.6(2)
C22 C17 C18 118.7(2)
C22 C17 P1 122.2(2)
C18 C17 P1 118.8(2)
C19 C18 C17 120.0(3)
C20 C19 C18 120.8(3)
C19 C20 C21 119.5(3)
C20 C21 C22 120.6(3)
C21 C22 C17 120.4(3)
C28 C23 C24 118.9(2)
C28 C23 P1 118.3(2)
C24 C23 P1 122.8(2)
C25 C24 C23 120.0(3)
C26 C25 C24 120.1(3)
C27 C26 C25 120.3(3)
C26 C27 C28 120.1(3)
C23 C28 C27 120.6(3)
C34 C29 C30 118.9(2)
C34 C29 P2 123.4(2)
C30 C29 P2 117.5(2)
C31 C30 C29 120.4(3)
C30 C31 C32 120.0(3)
C33 C32 C31 120.3(3)
C32 C33 C34 119.9(3)
C29 C34 C33 120.4(3)
C36 C35 C40 119.0(3)
C36 C35 P2 116.4(2)
C40 C35 P2 124.5(2)
C37 C36 C35 120.6(3)
C38 C37 C36 120.0(3)
C37 C38 C39 119.9(3)
C38 C39 C40 120.6(3)
C39 C40 C35 119.9(3)
C46 C41 C42 121.1(4)
C43 C42 C41 119.2(4)
C42 C43 C44 120.6(4)
C45 C44 C43 119.6(4)
C44 C45 C46 120.2(4)
C41 C46 C45 119.2(3)

loop_
_geom_bond_atom_site_label_1
_geom_bond_atom_site_label_2
_geom_bond_distance
I1 Pd1 2.6951(4)
Pd1 C1 2.011(4)
Pd1 P2 2.3136(7)
Pd1 P1 2.3230(7)
Pd1 I1' 2.582(6)
P1 C17 1.821(3)
P1 C23 1.822(2)
P1 C3 1.841(3)
P2 C35 1.823(3)
P2 C29 1.827(3)
P2 C13 1.838(3)
F1 I1' 1.273(5)
F1 C1 1.366(4)
F2 I1' 1.218(5)
F2 C1 1.344(4)
F3 I1' 1.218(5)
F3 C1 1.370(4)
O1 C14 1.386(3)
O1 C2 1.391(3)
C2 C7 1.397(3)
C2 C3 1.402(3)
C3 C4 1.395(3)
C4 C5 1.388(4)
C5 C6 1.382(4)
C6 C7 1.394(4)
C7 C8 1.528(3)
C8 C9 1.530(4)
C8 C16 1.532(4)
C8 C15 1.548(4)
C9 C14 1.392(3)
C9 C10 1.393(3)
C10 C11 1.385(4)
C11 C12 1.386(4)
C12 C13 1.402(3)
C13 C14 1.403(3)
C17 C22 1.393(4)
C17 C18 1.398(4)
C18 C19 1.389(4)
C19 C20 1.375(5)
C20 C21 1.381(5)
C21 C22 1.383(4)
C23 C28 1.388(4)
C23 C24 1.400(4)
C24 C25 1.393(4)
C25 C26 1.386(5)
C26 C27 1.369(5)
C27 C28 1.394(4)
C29 C34 1.390(4)
C29 C30 1.400(4)
C30 C31 1.385(4)
C31 C32 1.388(4)
C32 C33 1.377(4)
C33 C34 1.395(4)
C35 C36 1.392(4)
C35 C40 1.393(4)
C36 C37 1.392(4)
C37 C38 1.377(5)
C38 C39 1.383(5)
C39 C40 1.391(4)
C41 C46 1.376(5)
C41 C42 1.378(6)
C42 C43 1.376(6)
C43 C44 1.383(6)
C44 C45 1.380(5)
C45 C46 1.387(5)

loop_
_geom_torsion_atom_site_label_1
_geom_torsion_atom_site_label_2
_geom_torsion_atom_site_label_3
_geom_torsion_atom_site_label_4
_geom_torsion
C1 Pd1 P1 C17 -31.64(12)
P2 Pd1 P1 C17 76.05(10)
I1' Pd1 P1 C17 -33.09(14)
I1 Pd1 P1 C17 167.28(9)
C1 Pd1 P1 C23 97.67(13)
P2 Pd1 P1 C23 -154.65(10)
I1' Pd1 P1 C23 96.21(15)
I1 Pd1 P1 C23 -63.42(10)
C1 Pd1 P1 C3 -142.77(12)
P2 Pd1 P1 C3 -35.08(10)
I1' Pd1 P1 C3 -144.22(13)
I1 Pd1 P1 C3 56.15(8)
C1 Pd1 P2 C35 -104.09(13)
P1 Pd1 P2 C35 148.78(10)
I1' Pd1 P2 C35 -103.07(15)
I1 Pd1 P2 C35 55.69(10)
C1 Pd1 P2 C29 23.59(13)
P1 Pd1 P2 C29 -83.54(11)
I1' Pd1 P2 C29 24.62(15)
I1 Pd1 P2 C29 -176.63(10)
C1 Pd1 P2 C13 135.88(12)
P1 Pd1 P2 C13 28.75(10)
I1' Pd1 P2 C13 136.90(14)
I1 Pd1 P2 C13 -64.34(8)
I1' F2 C1 F1 57.9(6)
I1' F2 C1 F3 -50.1(6)
I1' F2 C1 Pd1 -175.0(8)
I1' F1 C1 F2 -55.7(6)
I1' F1 C1 F3 52.9(6)
I1' F1 C1 Pd1 172.6(7)
I1' F3 C1 F2 51.6(7)
I1' F3 C1 F1 -56.7(7)
I1' F3 C1 Pd1 -177.7(8)
P2 Pd1 C1 F2 -82.9(2)
P1 Pd1 C1 F2 67.2(2)
I1' Pd1 C1 F2 139(6)
I1 Pd1 C1 F2 179.05(10)
P2 Pd1 C1 F1 39.9(2)
P1 Pd1 C1 F1 -169.97(19)
I1' Pd1 C1 F1 -98(6)
I1 Pd1 C1 F1 -58.1(4)
P2 Pd1 C1 F3 155.4(2)
P1 Pd1 C1 F3 -54.5(2)
I1' Pd1 C1 F3 17(6)
I1 Pd1 C1 F3 57.4(4)
C1 F3 I1' F2 -91.3(9)
C1 F3 I1' F1 87.7(8)
C1 F3 I1' Pd1 1.7(6)
C1 F2 I1' F3 93.0(9)
C1 F2 I1' F1 -86.1(8)
C1 F2 I1' Pd1 3.4(5)
C1 F1 I1' F3 -91.2(8)
C1 F1 I1' F2 87.9(8)
C1 F1 I1' Pd1 -5.3(5)
C1 Pd1 I1' F3 -162(6)
P2 Pd1 I1' F3 156.2(2)
P1 Pd1 I1' F3 -53.5(3)
I1 Pd1 I1' F3 55.8(5)
C1 Pd1 I1' F2 -39(6)
P2 Pd1 I1' F2 -80.8(2)
P1 Pd1 I1' F2 69.5(2)
I1 Pd1 I1' F2 178.76(9)
C1 Pd1 I1' F1 79(6)
P2 Pd1 I1' F1 36.8(2)
P1 Pd1 I1' F1 -172.9(2)
I1 Pd1 I1' F1 -63.6(4)
C14 O1 C2 C7 30.0(3)
C14 O1 C2 C3 -152.4(2)
O1 C2 C3 C4 -179.4(2)
C7 C2 C3 C4 -1.8(4)
O1 C2 C3 P1 0.1(3)
C7 C2 C3 P1 177.59(19)
C17 P1 C3 C4 87.3(2)
C23 P1 C3 C4 -24.1(2)
Pd1 P1 C3 C4 -154.62(19)
C17 P1 C3 C2 -92.1(2)
C23 P1 C3 C2 156.5(2)
Pd1 P1 C3 C2 26.0(2)
C2 C3 C4 C5 -1.0(4)
P1 C3 C4 C5 179.5(2)
C3 C4 C5 C6 1.4(4)
C4 C5 C6 C7 1.0(4)
C5 C6 C7 C2 -3.7(4)
C5 C6 C7 C8 172.0(3)
O1 C2 C7 C6 -178.4(2)
C3 C2 C7 C6 4.1(4)
O1 C2 C7 C8 5.6(3)
C3 C2 C7 C8 -171.8(2)
C6 C7 C8 C9 150.1(2)
C2 C7 C8 C9 -34.2(3)
C6 C7 C8 C16 26.8(4)
C2 C7 C8 C16 -157.5(2)
C6 C7 C8 C15 -93.0(3)
C2 C7 C8 C15 82.7(3)
C7 C8 C9 C14 31.6(3)
C16 C8 C9 C14 154.6(2)
C15 C8 C9 C14 -85.1(3)
C7 C8 C9 C10 -154.1(2)
C16 C8 C9 C10 -31.1(3)
C15 C8 C9 C10 89.3(3)
C14 C9 C10 C11 0.8(4)
C8 C9 C10 C11 -173.6(2)
C9 C10 C11 C12 -1.6(4)
C10 C11 C12 C13 -1.1(4)
C11 C12 C13 C14 4.3(4)
C11 C12 C13 P2 -179.5(2)
C35 P2 C13 C12 41.6(2)
C29 P2 C13 C12 -67.3(2)
Pd1 P2 C13 C12 166.80(19)
C35 P2 C13 C14 -142.6(2)
C29 P2 C13 C14 108.6(2)
Pd1 P2 C13 C14 -17.3(2)
C2 O1 C14 C9 -33.0(3)
C2 O1 C14 C13 149.7(2)
C10 C9 C14 O1 -174.6(2)
C8 C9 C14 O1 0.1(3)
C10 C9 C14 C13 2.7(4)
C8 C9 C14 C13 177.3(2)
C12 C13 C14 O1 172.1(2)
P2 C13 C14 O1 -3.9(3)
C12 C13 C14 C9 -5.2(4)
P2 C13 C14 C9 178.81(19)
C23 P1 C17 C22 -30.9(3)
C3 P1 C17 C22 -141.1(2)
Pd1 P1 C17 C22 106.1(2)
C23 P1 C17 C18 154.8(2)
C3 P1 C17 C18 44.6(2)
Pd1 P1 C17 C18 -68.2(2)
C22 C17 C18 C19 -1.1(4)
P1 C17 C18 C19 173.4(2)
C17 C18 C19 C20 0.7(5)
C18 C19 C20 C21 0.1(5)
C19 C20 C21 C22 -0.4(6)
C20 C21 C22 C17 -0.1(5)
C18 C17 C22 C21 0.8(5)
P1 C17 C22 C21 -173.4(3)
C17 P1 C23 C28 150.7(2)
C3 P1 C23 C28 -100.7(2)
Pd1 P1 C23 C28 19.0(3)
C17 P1 C23 C24 -29.6(3)
C3 P1 C23 C24 78.9(3)
Pd1 P1 C23 C24 -161.4(2)
C28 C23 C24 C25 -0.9(4)
P1 C23 C24 C25 179.5(2)
C23 C24 C25 C26 1.4(5)
C24 C25 C26 C27 -0.5(5)
C25 C26 C27 C28 -0.8(5)
C24 C23 C28 C27 -0.5(4)
P1 C23 C28 C27 179.2(2)
C26 C27 C28 C23 1.3(5)
C35 P2 C29 C34 -6.0(3)
C13 P2 C29 C34 105.7(2)
Pd1 P2 C29 C34 -138.9(2)
C35 P2 C29 C30 177.4(2)
C13 P2 C29 C30 -70.9(2)
Pd1 P2 C29 C30 44.5(2)
C34 C29 C30 C31 -0.5(4)
P2 C29 C30 C31 176.2(2)
C29 C30 C31 C32 0.9(5)
C30 C31 C32 C33 -0.2(5)
C31 C32 C33 C34 -0.9(5)
C30 C29 C34 C33 -0.5(4)
P2 C29 C34 C33 -177.0(2)
C32 C33 C34 C29 1.2(4)
C29 P2 C35 C36 -62.2(2)
C13 P2 C35 C36 -168.0(2)
Pd1 P2 C35 C36 73.1(2)
C29 P2 C35 C40 121.5(2)
C13 P2 C35 C40 15.7(3)
Pd1 P2 C35 C40 -103.3(2)
C40 C35 C36 C37 -2.7(4)
P2 C35 C36 C37 -179.3(2)
C35 C36 C37 C38 1.0(5)
C36 C37 C38 C39 0.9(5)
C37 C38 C39 C40 -0.9(5)
C38 C39 C40 C35 -0.8(4)
C36 C35 C40 C39 2.6(4)
P2 C35 C40 C39 178.9(2)
C46 C41 C42 C43 -0.8(5)
C41 C42 C43 C44 1.0(5)
C42 C43 C44 C45 -1.1(5)
C43 C44 C45 C46 1.0(5)
C42 C41 C46 C45 0.7(5)
C44 C45 C46 C41 -0.8(5)
